data_4305986
loop_
_publ_author_name
'Jun He'
'Jing-Xiang Zhang'
'Chun-Kwan Tsang'
'Zhengtao Xu'
'Ye-Gao Yin'
'Dan Li'
'Ng, Seik Weng'

_publ_contact_author
;
      Xu, Zhengtao
      Department of Biology and Chemistry
      City University of Hong Kong
      83 Tat Chee Avenue, Hong Kong
      P. R. China
;
_publ_contact_author_email zhengtao@cityu.edu.hk
_publ_contact_author_fax +852-27844679
_publ_section_title
;
Mixed-Valence CuIICuI15I17 Cluster Builds up a 3D Metal-Organic Framework
with Paramagnetic and Thermochromic Characteristics
;
_journal_name_full 'Inorganic Chemistry'
_journal_page_first 7948
_journal_page_last 7950
_journal_paper_doi 10.1021/ic8009207
_journal_volume 47
_journal_year 2008
_chemical_formula_sum 'C60 H84 Cu16 I17 N24'
_chemical_formula_weight 4315.45
_chemical_name_systematic
; 
 ? 
;
_space_group_IT_number 218
_symmetry_cell_setting cubic
_symmetry_space_group_name_Hall 'P -4n 2 3'
_symmetry_space_group_name_H-M 'P -4 3 n'
_atom_sites_solution_hydrogens geom
_atom_sites_solution_primary direct
_atom_sites_solution_secondary difmap
_audit_creation_method SHELXL-97
_cell_angle_alpha 90.00
_cell_angle_beta 90.00
_cell_angle_gamma 90.00
_cell_formula_units_Z 2
_cell_length_a 17.3240(8)
_cell_length_b 17.324
_cell_length_c 17.324
_cell_measurement_temperature 295(2)
_cell_volume 5199.3(2)
_computing_cell_refinement 'SAINT-PLUS, Ver. 6.0, 1997'
_computing_data_collection 'SMART, 1998.'
_computing_data_reduction 'SAINT-PLUS, Ver. 6.0, 1997'
_computing_molecular_graphics 'XP, Ver. 6.10, Bruker AXS Inc., 2000.'
_computing_publication_material 'SHELXTL-Bruker AXS Inc., 1998.'
_computing_structure_refinement 'SHELXL-97 (Sheldrick, 1997)'
_computing_structure_solution 'SHELXS-97 (Sheldrick, 1990)'
_diffrn_ambient_temperature 295(2)
_diffrn_measured_fraction_theta_full 1.000
_diffrn_measured_fraction_theta_max 1.000
_diffrn_measurement_device_type 'Bruker Apex CCD'
_diffrn_measurement_method '/w scan'
_diffrn_radiation_monochromator graphite
_diffrn_radiation_source 'fine-focus sealed tube'
_diffrn_radiation_type MoK\a
_diffrn_radiation_wavelength 0.71073
_diffrn_reflns_av_R_equivalents 0.0456
_diffrn_reflns_av_sigmaI/netI 0.0142
_diffrn_reflns_limit_h_max 22
_diffrn_reflns_limit_h_min -22
_diffrn_reflns_limit_k_max 22
_diffrn_reflns_limit_k_min -22
_diffrn_reflns_limit_l_max 22
_diffrn_reflns_limit_l_min -22
_diffrn_reflns_number 55028
_diffrn_reflns_theta_full 27.48
_diffrn_reflns_theta_max 27.48
_diffrn_reflns_theta_min 1.66
_exptl_absorpt_coefficient_mu 8.290
_exptl_absorpt_correction_T_max 0.2749
_exptl_absorpt_correction_T_min 0.2409
_exptl_absorpt_correction_type multi-scan
_exptl_absorpt_process_details 'SADABS (Bruker, 2002)'
_exptl_crystal_colour orange-yellow
_exptl_crystal_density_diffrn 2.757
_exptl_crystal_density_method 'not measured'
_exptl_crystal_description block
_exptl_crystal_F_000 3954
_exptl_crystal_size_max 0.24
_exptl_crystal_size_mid 0.22
_exptl_crystal_size_min 0.21
_refine_diff_density_max 3.719
_refine_diff_density_min -1.858
_refine_diff_density_rms 0.493
_refine_ls_abs_structure_details 'Flack H D (1983), Acta Cryst. A39, 876-881'
_refine_ls_abs_structure_Flack -0.03(9)
_refine_ls_extinction_method none
_refine_ls_goodness_of_fit_ref 1.174
_refine_ls_hydrogen_treatment mixed
_refine_ls_matrix_type full
_refine_ls_number_parameters 91
_refine_ls_number_reflns 2009
_refine_ls_number_restraints 0
_refine_ls_restrained_S_all 1.174
_refine_ls_R_factor_all 0.0579
_refine_ls_R_factor_gt 0.0536
_refine_ls_shift/su_max 0.000
_refine_ls_shift/su_mean 0.000
_refine_ls_structure_factor_coef Fsqd
_refine_ls_weighting_details 'calc w=1/[\s^2^(Fo^2^)+(0.1049P)^2^+26.1494P] where P=(Fo^2^+2Fc^2^)/3'
_refine_ls_weighting_scheme calc
_refine_ls_wR_factor_gt 0.1532
_refine_ls_wR_factor_ref 0.1604
_reflns_number_gt 1965
_reflns_number_total 2009
_reflns_threshold_expression >2sigma(I)
_cod_data_source_file ic8009207_si_001.cif
_cod_data_source_block SAD
_cod_depositor_comments
;
The following automatic conversions were performed:
'_symmetry_cell_setting' value 'Cubic' changed to 'cubic' according to
'/home/saulius/struct/CIF-dictionaries/cif_core.dic' dictionary named
'cif_core.dic' version 2.4.1 from
2010-06-29.

'_exptl_absorpt_correction_type' value 'Multi-scan' changed
to 'multi-scan' according to
'/home/saulius/struct/CIF-dictionaries/cif_core.dic' dictionary named
'cif_core.dic' version 2.4.1 from 2010-06-29.

Automatic conversion script
Id: cif_fix_enum 1527 2010-12-29 10:47:43Z saulius 
;
_cod_database_code 4305986

loop_
_symmetry_equiv_pos_as_xyz
'x, y, z'
'-x, -y, z'
'-x, y, -z'
'x, -y, -z'
'z, x, y'
'z, -x, -y'
'-z, -x, y'
'-z, x, -y'
'y, z, x'
'-y, z, -x'
'y, -z, -x'
'-y, -z, x'
'y+1/2, x+1/2, z+1/2'
'-y+1/2, -x+1/2, z+1/2'
'y+1/2, -x+1/2, -z+1/2'
'-y+1/2, x+1/2, -z+1/2'
'x+1/2, z+1/2, y+1/2'
'-x+1/2, z+1/2, -y+1/2'
'-x+1/2, -z+1/2, y+1/2'
'x+1/2, -z+1/2, -y+1/2'
'z+1/2, y+1/2, x+1/2'
'z+1/2, -y+1/2, -x+1/2'
'-z+1/2, y+1/2, -x+1/2'
'-z+1/2, -y+1/2, x+1/2'

loop_
_atom_site_label
_atom_site_type_symbol
_atom_site_fract_x
_atom_site_fract_y
_atom_site_fract_z
_atom_site_U_iso_or_equiv
_atom_site_adp_type
_atom_site_occupancy
_atom_site_symmetry_multiplicity
_atom_site_calc_flag
_atom_site_refinement_flags
_atom_site_disorder_assembly
_atom_site_disorder_group
I1 I 0.24119(4) 0.24119(4) 0.24119(4) 0.0421(3) Uani 1 3 d S . .
I2 I 0.14487(4) 0.19855(3) -0.00051(5) 0.0349(2) Uani 1 1 d . . .
I3 I 0.0000 0.0000 0.0000 0.0452(6) Uani 1 12 d S . .
Cu1 Cu 0.24423(10) 0.15148(12) 0.12181(11) 0.0550(5) Uani 1 1 d . . .
Cu2 Cu 0.09146(14) 0.09146(14) 0.09146(14) 0.0565(8) Uani 1 3 d S . .
N1 N 0.3415(5) 0.1400(5) 0.0590(6) 0.036(2) Uani 1 1 d . . .
N2 N 0.3340(5) 0.1061(6) -0.0112(6) 0.035(2) Uani 1 1 d . . .
H2 H 0.2910 0.0925 -0.0320 0.042 Uiso 1 1 calc R . .
C1 C 0.4157(6) 0.1525(6) 0.0705(7) 0.035(2) Uani 1 1 d . . .
C2 C 0.4436(7) 0.1925(8) 0.1423(7) 0.043(3) Uani 1 1 d . . .
H2A H 0.4238 0.2443 0.1435 0.065 Uiso 1 1 calc R . .
H2B H 0.4990 0.1940 0.1424 0.065 Uiso 1 1 calc R . .
H2C H 0.4258 0.1649 0.1869 0.065 Uiso 1 1 calc R . .
C3 C 0.4591(5) 0.1264(5) 0.0060(8) 0.0310(19) Uani 1 1 d . . .
C4 C 0.4034(6) 0.0972(6) -0.0431(7) 0.034(2) Uani 1 1 d . . .
C5 C 0.4097(9) 0.0540(8) -0.1231(9) 0.055(3) Uani 1 1 d . . .
H5A H 0.4182 0.0000 -0.1143 0.082 Uiso 1 1 calc R . .
H5B H 0.4520 0.0749 -0.1521 0.082 Uiso 1 1 calc R . .
H5C H 0.3626 0.0609 -0.1515 0.082 Uiso 1 1 calc R . .

loop_
_atom_site_aniso_label
_atom_site_aniso_U_11
_atom_site_aniso_U_22
_atom_site_aniso_U_33
_atom_site_aniso_U_23
_atom_site_aniso_U_13
_atom_site_aniso_U_12
I1 0.0421(3) 0.0421(3) 0.0421(3) -0.0036(3) -0.0036(3) -0.0036(3)
I2 0.0399(4) 0.0338(3) 0.0310(3) 0.0021(3) -0.0022(4) 0.0071(2)
I3 0.0452(6) 0.0452(6) 0.0452(6) 0.000 0.000 0.000
Cu1 0.0353(8) 0.0728(12) 0.0570(10) -0.0140(8) 0.0150(7) -0.0034(8)
Cu2 0.0565(8) 0.0565(8) 0.0565(8) 0.0087(9) 0.0087(9) 0.0087(9)
N1 0.023(4) 0.032(4) 0.052(6) -0.003(4) 0.015(4) 0.005(4)
N2 0.013(3) 0.046(5) 0.046(6) -0.014(4) -0.005(4) 0.002(3)
C1 0.027(5) 0.033(5) 0.046(6) 0.003(4) 0.009(4) 0.001(4)
C2 0.033(5) 0.061(8) 0.035(6) -0.006(6) 0.001(4) 0.011(5)
C3 0.030(5) 0.024(4) 0.039(5) 0.004(5) 0.002(5) 0.001(3)
C4 0.020(5) 0.032(5) 0.050(6) 0.001(5) 0.007(4) -0.001(4)
C5 0.041(7) 0.059(8) 0.065(9) -0.014(7) 0.002(6) 0.009(6)

loop_
_atom_type_symbol
_atom_type_description
_atom_type_scat_dispersion_real
_atom_type_scat_dispersion_imag
_atom_type_scat_source
C C 0.0033 0.0016 'International Tables Vol C Tables 4.2.6.8 and 6.1.1.4'
H H 0.0000 0.0000 'International Tables Vol C Tables 4.2.6.8 and 6.1.1.4'
N N 0.0061 0.0033 'International Tables Vol C Tables 4.2.6.8 and 6.1.1.4'
Cu Cu 0.3201 1.2651 'International Tables Vol C Tables 4.2.6.8 and 6.1.1.4'
I I -0.4742 1.8119 'International Tables Vol C Tables 4.2.6.8 and 6.1.1.4'

loop_
_geom_angle_atom_site_label_1
_geom_angle_atom_site_label_2
_geom_angle_atom_site_label_3
_geom_angle
_geom_angle_site_symmetry_1
_geom_angle_site_symmetry_3
_geom_angle_publ_flag
Cu1 I1 Cu1 63.15(6) 5 9 ?
Cu1 I1 Cu1 63.15(6) 5 . ?
Cu1 I1 Cu1 63.15(6) 9 . ?
Cu2 I2 Cu1 64.76(9) . 5 ?
Cu2 I2 Cu1 63.73(9) . . ?
Cu1 I2 Cu1 57.56(7) 5 . ?
Cu2 I3 Cu2 109.471(2) . 4 ?
Cu2 I3 Cu2 109.471(1) . 3 ?
Cu2 I3 Cu2 109.471(1) 4 3 ?
Cu2 I3 Cu2 109.471(1) . 2 ?
Cu2 I3 Cu2 109.471(1) 4 2 ?
Cu2 I3 Cu2 109.471(2) 3 2 ?
N1 Cu1 I1 120.5(3) . . ?
N1 Cu1 Cu1 144.6(3) . 5 ?
I1 Cu1 Cu1 58.42(3) . 5 ?
N1 Cu1 Cu1 154.1(3) . 9 ?
I1 Cu1 Cu1 58.42(3) . 9 ?
Cu1 Cu1 Cu1 60.000(1) 5 9 ?
N1 Cu1 I2 102.8(3) . 9 ?
I1 Cu1 I2 116.65(7) . 9 ?
Cu1 Cu1 I2 108.17(6) 5 9 ?
Cu1 Cu1 I2 62.54(7) 9 9 ?
N1 Cu1 I2 97.6(3) . . ?
I1 Cu1 I2 114.22(7) . . ?
Cu1 Cu1 I2 59.90(8) 5 . ?
Cu1 Cu1 I2 106.15(6) 9 . ?
I2 Cu1 I2 101.90(6) 9 . ?
N1 Cu1 Cu2 129.2(3) . . ?
I1 Cu1 Cu2 110.04(7) . . ?
Cu1 Cu1 Cu2 62.06(5) 5 . ?
Cu1 Cu1 Cu2 62.06(5) 9 . ?
I2 Cu1 Cu2 54.88(4) 9 . ?
I2 Cu1 Cu2 54.18(4) . . ?
I2 Cu2 I2 113.39(7) . 9 ?
I2 Cu2 I2 113.39(7) . 5 ?
I2 Cu2 I2 113.39(7) 9 5 ?
I2 Cu2 I3 105.19(9) . . ?
I2 Cu2 I3 105.19(9) 9 . ?
I2 Cu2 I3 105.19(9) 5 . ?
I2 Cu2 Cu1 62.08(8) . . ?
I2 Cu2 Cu1 60.36(8) 9 . ?
I2 Cu2 Cu1 107.55(14) 5 . ?
I3 Cu2 Cu1 147.24(6) . . ?
I2 Cu2 Cu1 60.36(8) . 5 ?
I2 Cu2 Cu1 107.55(14) 9 5 ?
I2 Cu2 Cu1 62.08(8) 5 5 ?
I3 Cu2 Cu1 147.24(6) . 5 ?
Cu1 Cu2 Cu1 55.89(9) . 5 ?
I2 Cu2 Cu1 107.55(14) . 9 ?
I2 Cu2 Cu1 62.08(8) 9 9 ?
I2 Cu2 Cu1 60.36(8) 5 9 ?
I3 Cu2 Cu1 147.24(6) . 9 ?
Cu1 Cu2 Cu1 55.89(9) . 9 ?
Cu1 Cu2 Cu1 55.89(9) 5 9 ?
C1 N1 N2 107.5(8) . . ?
C1 N1 Cu1 135.8(9) . . ?
N2 N1 Cu1 116.5(7) . . ?
N1 N2 C4 109.5(9) . . ?
N1 C1 C3 110.2(10) . . ?
N1 C1 C2 120.9(10) . . ?
C3 C1 C2 128.9(10) . . ?
C4 C3 C3 126.9(14) . 3_655 ?
C4 C3 C1 103.4(9) . . ?
C3 C3 C1 129.7(14) 3_655 . ?
N2 C4 C3 109.4(10) . . ?
N2 C4 C5 118.7(10) . . ?
C3 C4 C5 131.8(10) . . ?

loop_
_geom_bond_atom_site_label_1
_geom_bond_atom_site_label_2
_geom_bond_distance
_geom_bond_site_symmetry_2
_geom_bond_publ_flag
I1 Cu1 2.588(2) 5 ?
I1 Cu1 2.588(2) 9 ?
I1 Cu1 2.588(2) . ?
I2 Cu2 2.6147(13) . ?
I2 Cu1 2.778(2) 5 ?
I2 Cu1 2.849(2) . ?
I3 Cu2 2.744(4) . ?
I3 Cu2 2.744(4) 4 ?
I3 Cu2 2.744(4) 3 ?
I3 Cu2 2.744(4) 2 ?
Cu1 N1 2.016(9) . ?
Cu1 Cu1 2.710(3) 5 ?
Cu1 Cu1 2.710(3) 9 ?
Cu1 I2 2.778(2) 9 ?
Cu1 Cu2 2.892(4) . ?
Cu2 I2 2.6147(13) 9 ?
Cu2 I2 2.6147(13) 5 ?
Cu2 Cu1 2.892(4) 5 ?
Cu2 Cu1 2.892(4) 9 ?
N1 C1 1.319(15) . ?
N1 N2 1.357(14) . ?
N2 C4 1.334(13) . ?
C1 C3 1.421(16) . ?
C1 C2 1.504(17) . ?
C3 C4 1.382(16) . ?
C3 C3 1.431(19) 3_655 ?
C4 C5 1.578(19) . ?
